data_2210142
loop_
_publ_author_name
'Philip J. Kuehl'
'Carducci, Michael D.'
'Paul B. Myrdal'

_publ_section_title
;
 4-Imino-1,3-diazabicyclo[3.1.0]hexan-2-one
;
_journal_coeditor_code CF2050
_journal_issue 9
_journal_name_full 'Acta Crystallographica Section E'
_journal_page_first o3688
_journal_page_last o3690
_journal_paper_doi 10.1107/S1600536806029412
_journal_volume 62
_journal_year 2006
_chemical_formula_analytical 'C4 H5 N3 O'
_chemical_formula_iupac 'C4 H5 N3 O'
_chemical_formula_moiety 'C4 H5 N3 O'
_chemical_formula_sum 'C4 H5 N3 O'
_chemical_formula_weight 111.11
_chemical_name_common Imexon
_chemical_name_systematic
;
4-Imino-1,3-diazabicyclo[3.1.0]hexan-2-one
;
_chemical_temperature_decomposition 438
_space_group_IT_number 14
_symmetry_cell_setting monoclinic
_symmetry_space_group_name_Hall '-P 2ybc'
_symmetry_space_group_name_H-M 'P 1 21/c 1'
_atom_sites_solution_hydrogens geom
_atom_sites_solution_primary direct
_atom_sites_solution_secondary difmap
_audit_creation_method SHELXL97
_cell_angle_alpha 90.00
_cell_angle_beta 103.685(9)
_cell_angle_gamma 90.00
_cell_formula_units_Z 4
_cell_length_a 10.3612(12)
_cell_length_b 6.5999(6)
_cell_length_c 7.2077(11)
_cell_measurement_reflns_used 1346
_cell_measurement_temperature 173(2)
_cell_measurement_theta_max 20.12
_cell_measurement_theta_min 3.69
_cell_volume 478.89(10)
_computing_cell_refinement APEX2
_computing_data_collection 'APEX2 (Bruker, 2005)'
_computing_data_reduction 'SAINT (Bruker, 2005)'
_computing_molecular_graphics 'SHELXTL (Bruker, 1997) and MERCURY (Macrae <i>et al.</i>,  2006)'
_computing_publication_material SHELXTL
_computing_structure_refinement 'SHELXL97 (Sheldrick, 1997)'
_computing_structure_solution 'SHELXS97 (Sheldrick, 1997)'
_diffrn_ambient_temperature 173(2)
_diffrn_measured_fraction_theta_full 0.999
_diffrn_measured_fraction_theta_max 0.999
_diffrn_measurement_device_type 'Bruker APEXII CCD area-detector'
_diffrn_measurement_method '\f and \w'
_diffrn_radiation_monochromator graphite
_diffrn_radiation_source 'fine-focus sealed tube'
_diffrn_radiation_type MoK\a
_diffrn_radiation_wavelength 0.71073
_diffrn_reflns_av_R_equivalents 0.0000
_diffrn_reflns_av_sigmaI/netI 0.2220
_diffrn_reflns_limit_h_max 12
_diffrn_reflns_limit_h_min -12
_diffrn_reflns_limit_k_max 8
_diffrn_reflns_limit_k_min -8
_diffrn_reflns_limit_l_max 8
_diffrn_reflns_limit_l_min -8
_diffrn_reflns_number 13504
_diffrn_reflns_theta_full 25.99
_diffrn_reflns_theta_max 25.99
_diffrn_reflns_theta_min 2.02
_diffrn_standards_number 0
_exptl_absorpt_coefficient_mu 0.117
_exptl_absorpt_correction_T_max 0.997
_exptl_absorpt_correction_T_min 0.938
_exptl_absorpt_correction_type multi-scan
_exptl_absorpt_process_details '(TWINABS; Sheldrick, 2005)'
_exptl_crystal_colour colourless
_exptl_crystal_density_diffrn 1.540
_exptl_crystal_density_method 'not measured'
_exptl_crystal_description plate
_exptl_crystal_F_000 232
_exptl_crystal_size_max 0.28
_exptl_crystal_size_mid 0.16
_exptl_crystal_size_min 0.03
_refine_diff_density_max 0.296
_refine_diff_density_min -0.266
_refine_ls_extinction_method none
_refine_ls_goodness_of_fit_ref 0.703
_refine_ls_hydrogen_treatment constr
_refine_ls_matrix_type full
_refine_ls_number_parameters 81
_refine_ls_number_reflns 13504
_refine_ls_number_restraints 318
_refine_ls_restrained_S_all 0.701
_refine_ls_R_factor_all 0.1788
_refine_ls_R_factor_gt 0.0593
_refine_ls_shift/su_max 0.001
_refine_ls_shift/su_mean 0.000
_refine_ls_structure_factor_coef Fsqd
_refine_ls_weighting_details 'calc w = 1/[\s^2^(Fo^2^)+(0.0342P)^2^] where P=(Fo^2^+2Fc^2^)/3'
_refine_ls_weighting_scheme calc
_refine_ls_wR_factor_gt 0.1118
_refine_ls_wR_factor_ref 0.1407
_reflns_number_gt 4436
_reflns_number_total 13504
_reflns_threshold_expression I>2\s(I)
_cod_data_source_file cf2050.cif
_cod_data_source_block I
_cod_depositor_comments
;
The following automatic conversions were performed:

'_chemical_melting_point' tag was changed to
'_chemical_temperature_decomposition' since the value had been '438
(dec)'. The value '438 (dec)' was changed to '438'.

Automatic conversion script
Id: cif_fix_values 1646 2011-03-28 12:23:43Z adriana 

The following automatic conversions were performed:

'_chemical_melting_point' tag was changed to
'_chemical_temperature_decomposition' since the value had been '438
(dec)'. The value '438 (dec)' was changed to '438'.

Automatic conversion script
Id: cif_fix_values 1715 2011-07-08 13:25:40Z adriana 
;
_cod_original_sg_symbol_H-M 'P 21/c'
_cod_database_code 2210142
_cod_database_fobs_code 2210142

loop_
_symmetry_equiv_pos_as_xyz
'x, y, z'
'-x, y+1/2, -z+1/2'
'-x, -y, -z'
'x, -y-1/2, z-1/2'

loop_
_atom_site_type_symbol
_atom_site_label
_atom_site_fract_x
_atom_site_fract_y
_atom_site_fract_z
_atom_site_U_iso_or_equiv
_atom_site_adp_type
_atom_site_calc_flag
_atom_site_refinement_flags
_atom_site_occupancy
_atom_site_disorder_assembly
_atom_site_disorder_group
N N1 0.85631(13) 0.37481(17) 0.35979(19) 0.0370(4) Uani d PDU 0.9683(11) A 1
C C2 0.74670(19) 0.2581(2) 0.2473(3) 0.0377(4) Uani d PDU 0.9683(11) A 1
N N3 0.64292(12) 0.37348(18) 0.14670(19) 0.0373(4) Uani d PDU 0.9683(11) A 1
C C4 0.68131(18) 0.5688(2) 0.1829(2) 0.0340(5) Uani d PDU 0.9683(11) A 1
C C5 0.81695(18) 0.5843(2) 0.3052(2) 0.0356(5) Uani d PDU 0.9683(11) A 1
H H5 0.8400 0.6959 0.4011 0.043 Uiso calc PR 0.9683(11) A 1
C C6 0.92297(15) 0.48639(19) 0.2271(2) 0.0413(5) Uani d PDU 0.9683(11) A 1
H H6B 1.0158 0.5316 0.2775 0.050 Uiso calc PR 0.9683(11) A 1
H H6A 0.9006 0.4466 0.0908 0.050 Uiso calc PR 0.9683(11) A 1
O O7 0.75089(11) 0.07101(11) 0.25220(15) 0.0442(3) Uani d PDU 0.9683(11) A 1
N N8 0.60593(12) 0.72271(16) 0.11440(19) 0.0463(4) Uani d PDU 0.9683(11) A 1
H H8B 0.5262 0.7021 0.0410 0.070 Uiso calc PR 0.9683(11) A 1
H H8A 0.6349 0.8471 0.1416 0.070 Uiso calc PR 0.9683(11) A 1
N N1B 0.64292(12) 0.37348(18) 0.14670(19) 0.0373(4) Uani d PDU 0.0317(11) A 2
C C2B 0.74670(19) 0.2581(2) 0.2473(3) 0.0377(4) Uani d PDU 0.0317(11) A 2
N N3B 0.85631(13) 0.37481(17) 0.35979(19) 0.0370(4) Uani d PDU 0.0317(11) A 2
C C4B 0.81695(18) 0.5843(2) 0.3052(2) 0.0356(5) Uani d PDU 0.0317(11) A 2
C C5B 0.68131(18) 0.5688(2) 0.1829(2) 0.0340(5) Uani d PDU 0.0317(11) A 2
H H5B 0.6532 0.6703 0.0781 0.041 Uiso calc PR 0.0317(11) A 2
C C6B 0.573(3) 0.474(4) 0.271(5) 0.0413(5) Uani d PDU 0.0317(11) A 2
H H6C 0.5967 0.4394 0.4089 0.050 Uiso calc PR 0.0317(11) A 2
H H6D 0.4795 0.5143 0.2188 0.050 Uiso calc PR 0.0317(11) A 2
O O7B 0.75089(11) 0.07101(11) 0.25220(15) 0.0442(3) Uani d PDU 0.0317(11) A 2
N N8B 0.905(3) 0.694(4) 0.408(5) 0.0463(4) Uani d PDU 0.0317(11) A 2
H H8C 0.9716 0.6388 0.4907 0.070 Uiso calc PR 0.0317(11) A 2
H H8D 0.8994 0.8272 0.3969 0.070 Uiso calc PR 0.0317(11) A 2

loop_
_atom_site_aniso_label
_atom_site_aniso_U_11
_atom_site_aniso_U_22
_atom_site_aniso_U_33
_atom_site_aniso_U_12
_atom_site_aniso_U_13
_atom_site_aniso_U_23
N1 0.0402(10) 0.0252(7) 0.0445(10) 0.0029(7) 0.0079(9) 0.0030(8)
C2 0.0442(10) 0.0368(8) 0.0346(10) -0.0108(13) 0.0145(8) -0.0032(12)
N3 0.0402(10) 0.0245(7) 0.0443(11) 0.0030(7) 0.0039(9) 0.0010(8)
C4 0.0345(12) 0.0357(11) 0.0339(13) 0.0041(10) 0.0127(10) 0.0022(9)
C5 0.0446(12) 0.0166(10) 0.0442(14) -0.0030(9) 0.0074(10) -0.0036(8)
C6 0.0461(11) 0.0312(9) 0.0448(13) -0.0033(8) 0.0074(11) -0.0028(8)
O7 0.0582(7) 0.0201(5) 0.0514(8) -0.0036(6) 0.0073(6) 0.0011(6)
N8 0.0497(9) 0.0231(7) 0.0615(11) 0.0033(7) 0.0036(8) 0.0013(8)
N1B 0.0402(10) 0.0245(7) 0.0443(11) 0.0030(7) 0.0039(9) 0.0010(8)
C2B 0.0442(10) 0.0368(8) 0.0346(10) -0.0108(13) 0.0145(8) -0.0032(12)
N3B 0.0402(10) 0.0252(7) 0.0445(10) 0.0029(7) 0.0079(9) 0.0030(8)
C4B 0.0446(12) 0.0166(10) 0.0442(14) -0.0030(9) 0.0074(10) -0.0036(8)
C5B 0.0345(12) 0.0357(11) 0.0339(13) 0.0041(10) 0.0127(10) 0.0022(9)
C6B 0.0461(11) 0.0312(9) 0.0448(13) -0.0033(8) 0.0074(11) -0.0028(8)
O7B 0.0582(7) 0.0201(5) 0.0514(8) -0.0036(6) 0.0073(6) 0.0011(6)
N8B 0.0497(9) 0.0231(7) 0.0615(11) 0.0033(7) 0.0036(8) 0.0013(8)

loop_
_atom_type_symbol
_atom_type_description
_atom_type_scat_dispersion_real
_atom_type_scat_dispersion_imag
_atom_type_scat_source
C C 0.0033 0.0016 'International Tables Vol C Tables 4.2.6.8 and 6.1.1.4'
H H 0.0000 0.0000 'International Tables Vol C Tables 4.2.6.8 and 6.1.1.4'
N N 0.0061 0.0033 'International Tables Vol C Tables 4.2.6.8 and 6.1.1.4'
O O 0.0106 0.0060 'International Tables Vol C Tables 4.2.6.8 and 6.1.1.4'

loop_
_geom_angle_atom_site_label_1
_geom_angle_atom_site_label_2
_geom_angle_atom_site_label_3
_geom_angle
C2 N1 C5 102.65(12)
C2 N1 C6 108.80(13)
C5 N1 C6 60.47(8)
O7 C2 N3 125.86(17)
O7 C2 N1 119.81(17)
N3 C2 N1 114.30(11)
C4 N3 C2 105.52(13)
N8 C4 N3 123.02(17)
N8 C4 C5 124.93(16)
N3 C4 C5 112.04(15)
N1 C5 C4 105.07(14)
N1 C5 C6 60.78(9)
C4 C5 C6 115.24(14)
N1 C5 H5 120.1
C4 C5 H5 120.1
C6 C5 H5 120.1
C5 C6 N1 58.76(9)
C5 C6 H6B 117.9
N1 C6 H6B 117.9
C5 C6 H6A 117.9
N1 C6 H6A 117.9
H6B C6 H6A 115.1
C4 N8 H8B 120.0
C4 N8 H8A 120.0
H8B N8 H8A 120.0
H6C C6B H6D 115.6
H8C N8B H8D 120.0

loop_
_geom_bond_atom_site_label_1
_geom_bond_atom_site_label_2
_geom_bond_distance
N1 C2 1.4507(16)
N1 C5 1.4685(15)
N1 C6 1.4990(18)
C2 O7 1.2358(12)
C2 N3 1.3759(16)
N3 C4 1.3562(15)
C4 N8 1.3050(15)
C4 C5 1.4751(15)
C5 C6 1.4944(18)
C5 H5 1.000
C6 H6B 0.990
C6 H6A 0.990
N8 H8B 0.880
N8 H8A 0.880
C6B H6C 0.990
C6B H6D 0.990
N8B H8C 0.880
N8B H8D 0.880

loop_
_geom_hbond_atom_site_label_D
_geom_hbond_atom_site_label_H
_geom_hbond_atom_site_label_A
_geom_hbond_site_symmetry_A
_geom_hbond_distance_DH
_geom_hbond_distance_HA
_geom_hbond_distance_DA
_geom_hbond_angle_DHA
N8 H8B N3 3_665 0.88 2.01 2.8805(19) 172
N8 H8A O7 1_565 0.88 1.95 2.7966(14) 160
N8B H8D O7 1_565 0.88 2.30 3.02(3) 139
N8B H8C N1 3_766 0.88 1.85 2.68(2) 155

loop_
_geom_torsion_atom_site_label_1
_geom_torsion_atom_site_label_2
_geom_torsion_atom_site_label_3
_geom_torsion_atom_site_label_4
_geom_torsion
C5 N1 C2 O7 176.51(16)
C6 N1 C2 O7 113.73(16)
C5 N1 C2 N3 -5.42(19)
C6 N1 C2 N3 -68.21(17)
O7 C2 N3 C4 179.98(17)
N1 C2 N3 C4 2.05(19)
C2 N3 C4 N8 -178.33(15)
C2 N3 C4 C5 2.37(16)
C2 N1 C5 C4 6.20(14)
C6 N1 C5 C4 110.82(13)
C2 N1 C5 C6 -104.62(14)
N8 C4 C5 N1 175.03(16)
N3 C4 C5 N1 -5.68(14)
N8 C4 C5 C6 -120.57(17)
N3 C4 C5 C6 58.72(16)
C4 C5 C6 N1 -93.76(15)
C2 N1 C6 C5 94.19(13)
